data_4317432
loop_
_publ_author_name
'Robert P. Davies'
'M. Giovanna Martinelli'

_publ_section_title
;
 Synthetic and Structural Studies of Lithium Complexes of Selenophosphorus
 Ligands
;
_journal_name_full 'Inorganic Chemistry'
_journal_page_first 348
_journal_page_last 352
_journal_paper_doi 10.1021/ic010835q
_journal_volume 41
_journal_year 2002
_chemical_formula_sum 'C22 H34 Li N2 O P Se2'
_chemical_formula_weight 538.34
_chemical_name_systematic
;
  ?
;
_space_group_IT_number 14
_symmetry_cell_setting monoclinic
_symmetry_space_group_name_Hall '-P 2ybc'
_symmetry_space_group_name_H-M 'P 1 21/c 1'
_atom_sites_solution_hydrogens geom
_atom_sites_solution_primary direct
_atom_sites_solution_secondary difmap
_audit_creation_method SHELXL-97
_cell_angle_alpha 90.00
_cell_angle_beta 110.988(3)
_cell_angle_gamma 90.00
_cell_formula_units_Z 4
_cell_length_a 13.9080(8)
_cell_length_b 12.3260(9)
_cell_length_c 15.7120(6)
_cell_measurement_temperature 180(2)
_cell_volume 2514.8(3)
_computing_cell_refinement 'HKL Scalepack (Otwinowski & Minor 1997)'
_computing_data_collection
;
"Collect" data collection software, Nonius B.V., 1998.
;
_computing_data_reduction 'HKL Denzo and Scalepack (Otwinowski & Minor 1'
_computing_structure_refinement 'SHELXL-97 (Sheldrick, 1997)'
_computing_structure_solution 'SHELXS-97 (Sheldrick, 1990)'
_diffrn_ambient_temperature 180(2)
_diffrn_measured_fraction_theta_full 0.981
_diffrn_measured_fraction_theta_max 0.981
_diffrn_measurement_device_type 'Nonius KappaCCD'
_diffrn_measurement_method CCD
_diffrn_radiation_monochromator graphite
_diffrn_radiation_source 'fine-focus sealed tube'
_diffrn_radiation_type MoK\a
_diffrn_radiation_wavelength 0.71070
_diffrn_reflns_av_R_equivalents 0.0360
_diffrn_reflns_av_sigmaI/netI 0.0626
_diffrn_reflns_limit_h_max 16
_diffrn_reflns_limit_h_min 0
_diffrn_reflns_limit_k_max 14
_diffrn_reflns_limit_k_min 0
_diffrn_reflns_limit_l_max 16
_diffrn_reflns_limit_l_min -18
_diffrn_reflns_number 6335
_diffrn_reflns_theta_full 25.05
_diffrn_reflns_theta_max 25.05
_diffrn_reflns_theta_min 2.95
_exptl_absorpt_coefficient_mu 3.019
_exptl_absorpt_correction_T_max 1.040
_exptl_absorpt_correction_T_min 0.979
_exptl_absorpt_correction_type multi-scan
_exptl_absorpt_process_details 'multi-scan from symmetry-related measurements (Blessing 1995)'
_exptl_crystal_density_diffrn 1.422
_exptl_crystal_density_method 'not measured'
_exptl_crystal_F_000 1096
_exptl_crystal_size_max 0.13
_exptl_crystal_size_mid 0.13
_exptl_crystal_size_min 0.10
_refine_diff_density_max 0.586
_refine_diff_density_min -0.510
_refine_diff_density_rms 0.073
_refine_ls_extinction_method none
_refine_ls_goodness_of_fit_ref 1.015
_refine_ls_hydrogen_treatment mixed
_refine_ls_matrix_type full
_refine_ls_number_parameters 266
_refine_ls_number_reflns 4364
_refine_ls_number_restraints 0
_refine_ls_restrained_S_all 1.015
_refine_ls_R_factor_all 0.0528
_refine_ls_R_factor_gt 0.0372
_refine_ls_shift/su_max 0.001
_refine_ls_shift/su_mean 0.000
_refine_ls_structure_factor_coef Fsqd
_refine_ls_weighting_details 'calc w=1/[\s^2^(Fo^2^)+(0.0312P)^2^+1.4057P] where P=(Fo^2^+2Fc^2^)/3'
_refine_ls_weighting_scheme calc
_refine_ls_wR_factor_gt 0.0838
_refine_ls_wR_factor_ref 0.0914
_reflns_number_gt 3465
_reflns_number_total 4364
_reflns_threshold_expression >2sigma(I)
_cod_data_source_file ic010835q_2.cif
_cod_data_source_block 2
_cod_depositor_comments
;
The following automatic conversions were performed:

'_symmetry_cell_setting' value 'Monoclinic' changed to 'monoclinic'
according to the built-in table from CIF Core dictionary named
'cif_core.dic' version 2.4.1 from
2010-06-29.

'_exptl_absorpt_correction_type' value 'multiscan'
changed to 'multi-scan' according to the built-in table from CIF Core
dictionary named 'cif_core.dic' version 2.4.1 from 2010-06-29.

Automatic conversion script
Id: cif_fix_values 1646 2011-03-28 12:23:43Z adriana 
;
_cod_database_code 4317432

loop_
_symmetry_equiv_pos_as_xyz
'x, y, z'
'-x, y+1/2, -z+1/2'
'-x, -y, -z'
'x, -y-1/2, z-1/2'

loop_
_atom_site_label
_atom_site_type_symbol
_atom_site_fract_x
_atom_site_fract_y
_atom_site_fract_z
_atom_site_U_iso_or_equiv
_atom_site_adp_type
_atom_site_occupancy
_atom_site_symmetry_multiplicity
_atom_site_calc_flag
_atom_site_refinement_flags
_atom_site_disorder_assembly
_atom_site_disorder_group
Li1 Li 0.1765(4) 0.3471(5) -0.0068(4) 0.0381(14) Uani 1 1 d . . .
P1 P 0.29791(6) 0.47481(7) 0.19132(5) 0.0270(2) Uani 1 1 d . . .
Se1 Se 0.22287(3) 0.32285(3) 0.19003(2) 0.03564(12) Uani 1 1 d . . .
N1 N 0.0494(2) 0.2244(3) -0.0387(2) 0.0411(7) Uani 1 1 d . . .
C1 C 0.2769(2) 0.5652(3) 0.2755(2) 0.0284(7) Uani 1 1 d . . .
O1 O 0.30685(18) 0.2813(2) -0.01235(16) 0.0417(6) Uani 1 1 d . . .
Se2 Se 0.25365(3) 0.55585(3) 0.06202(2) 0.03931(13) Uani 1 1 d . . .
N2 N 0.0859(2) 0.4044(3) -0.1450(2) 0.0383(7) Uani 1 1 d . . .
C2 C 0.2678(3) 0.5227(3) 0.3540(2) 0.0429(9) Uani 1 1 d . . .
H2A H 0.2704 0.4465 0.3635 0.051 Uiso 1 1 calc R . .
C3 C 0.2547(3) 0.5919(4) 0.4183(3) 0.0537(11) Uani 1 1 d . . .
H3A H 0.2485 0.5624 0.4719 0.064 Uiso 1 1 calc R . .
C4 C 0.2506(3) 0.7011(4) 0.4065(3) 0.0473(10) Uani 1 1 d . . .
H4A H 0.2409 0.7472 0.4512 0.057 Uiso 1 1 calc R . .
C5 C 0.2605(3) 0.7444(3) 0.3300(3) 0.0441(9) Uani 1 1 d . . .
H5A H 0.2589 0.8208 0.3219 0.053 Uiso 1 1 calc R . .
C6 C 0.2729(3) 0.6767(3) 0.2643(2) 0.0356(8) Uani 1 1 d . . .
H6A H 0.2787 0.7072 0.2108 0.043 Uiso 1 1 calc R . .
C7 C 0.4386(2) 0.4580(3) 0.2390(2) 0.0280(7) Uani 1 1 d . . .
C8 C 0.5026(3) 0.5363(3) 0.2236(3) 0.0396(9) Uani 1 1 d . . .
H8A H 0.4734 0.5968 0.1857 0.048 Uiso 1 1 calc R . .
C9 C 0.6081(3) 0.5265(4) 0.2630(3) 0.0450(10) Uani 1 1 d . . .
H9A H 0.6512 0.5806 0.2525 0.054 Uiso 1 1 calc R . .
C10 C 0.6512(3) 0.4394(4) 0.3173(3) 0.0455(10) Uani 1 1 d . . .
H10A H 0.7239 0.4329 0.3441 0.055 Uiso 1 1 calc R . .
C11 C 0.5886(3) 0.3610(4) 0.3332(3) 0.0484(10) Uani 1 1 d . . .
H11A H 0.6184 0.3007 0.3711 0.058 Uiso 1 1 calc R . .
C12 C 0.4827(3) 0.3702(3) 0.2939(2) 0.0383(9) Uani 1 1 d . . .
H12A H 0.4400 0.3158 0.3047 0.046 Uiso 1 1 calc R . .
C13 C -0.0085(3) 0.2101(5) 0.0237(3) 0.0663(13) Uani 1 1 d . . .
H13A H -0.0625 0.1555 -0.0015 0.099 Uiso 1 1 calc R . .
H13B H -0.0399 0.2793 0.0302 0.099 Uiso 1 1 calc R . .
H13C H 0.0388 0.1861 0.0835 0.099 Uiso 1 1 calc R . .
C14 C 0.0981(3) 0.1221(4) -0.0427(4) 0.0656(13) Uani 1 1 d . . .
H14A H 0.0458 0.0650 -0.0623 0.098 Uiso 1 1 calc R . .
H14B H 0.1481 0.1044 0.0177 0.098 Uiso 1 1 calc R . .
H14C H 0.1336 0.1276 -0.0864 0.098 Uiso 1 1 calc R . .
C15 C -0.0259(3) 0.2555(4) -0.1281(3) 0.0550(11) Uani 1 1 d . . .
H15A H -0.0767 0.3060 -0.1190 0.066 Uiso 1 1 calc R . .
H15B H -0.0634 0.1900 -0.1592 0.066 Uiso 1 1 calc R . .
C16 C 0.0237(3) 0.3084(4) -0.1873(3) 0.0527(11) Uani 1 1 d . . .
H16A H 0.0684 0.2548 -0.2020 0.063 Uiso 1 1 calc R . .
H16B H -0.0305 0.3305 -0.2452 0.063 Uiso 1 1 calc R . .
C17 C 0.1461(3) 0.4352(4) -0.2004(3) 0.0499(10) Uani 1 1 d . . .
H17A H 0.0996 0.4589 -0.2607 0.075 Uiso 1 1 calc R . .
H17B H 0.1863 0.3727 -0.2073 0.075 Uiso 1 1 calc R . .
H17C H 0.1928 0.4946 -0.1706 0.075 Uiso 1 1 calc R . .
C18 C 0.0207(3) 0.4959(4) -0.1411(3) 0.0660(14) Uani 1 1 d . . .
H18A H -0.0307 0.5091 -0.2019 0.099 Uiso 1 1 calc R . .
H18B H 0.0633 0.5608 -0.1202 0.099 Uiso 1 1 calc R . .
H18C H -0.0144 0.4791 -0.0986 0.099 Uiso 1 1 calc R . .
C19 C 0.3647(3) 0.1968(4) 0.0481(3) 0.0458(10) Uani 1 1 d . . .
H19A H 0.3308 0.1257 0.0289 0.055 Uiso 1 1 calc R . .
H19B H 0.3689 0.2115 0.1113 0.055 Uiso 1 1 calc R . .
C20 C 0.4700(3) 0.1957(5) 0.0433(3) 0.0681(14) Uani 1 1 d . . .
H20A H 0.4740 0.1448 -0.0040 0.082 Uiso 1 1 calc R . .
H20B H 0.5227 0.1757 0.1028 0.082 Uiso 1 1 calc R . .
C21 C 0.4831(3) 0.3118(4) 0.0185(3) 0.0661(14) Uani 1 1 d . . .
H21A H 0.5055 0.3591 0.0731 0.079 Uiso 1 1 calc R . .
H21B H 0.5335 0.3173 -0.0126 0.079 Uiso 1 1 calc R . .
C22 C 0.3759(3) 0.3404(4) -0.0449(3) 0.0520(11) Uani 1 1 d . . .
H22A H 0.3639 0.4194 -0.0436 0.062 Uiso 1 1 calc R . .
H22B H 0.3660 0.3189 -0.1082 0.062 Uiso 1 1 calc R . .

loop_
_atom_site_aniso_label
_atom_site_aniso_U_11
_atom_site_aniso_U_22
_atom_site_aniso_U_33
_atom_site_aniso_U_23
_atom_site_aniso_U_13
_atom_site_aniso_U_12
Li1 0.035(3) 0.040(4) 0.037(3) -0.002(3) 0.010(3) 0.003(3)
P1 0.0316(5) 0.0232(5) 0.0275(4) -0.0007(4) 0.0120(4) 0.0008(4)
Se1 0.0404(2) 0.0257(2) 0.0441(2) -0.00512(15) 0.01912(17) -0.00621(16)
N1 0.0411(17) 0.033(2) 0.0435(17) -0.0022(15) 0.0086(14) 0.0001(15)
C1 0.0259(17) 0.027(2) 0.0312(18) -0.0043(14) 0.0085(14) -0.0011(14)
O1 0.0375(14) 0.0465(18) 0.0435(14) 0.0078(13) 0.0174(11) 0.0140(13)
Se2 0.0526(2) 0.0335(2) 0.0293(2) 0.00482(15) 0.01155(17) 0.00466(18)
N2 0.0340(16) 0.037(2) 0.0419(17) -0.0083(14) 0.0115(13) 0.0004(14)
C2 0.063(3) 0.030(2) 0.042(2) -0.0031(17) 0.0268(19) -0.0048(19)
C3 0.078(3) 0.053(3) 0.044(2) -0.014(2) 0.039(2) -0.010(2)
C4 0.044(2) 0.051(3) 0.051(2) -0.024(2) 0.0224(18) -0.004(2)
C5 0.043(2) 0.028(2) 0.055(2) -0.0131(18) 0.0099(18) 0.0030(18)
C6 0.0370(19) 0.030(2) 0.0372(19) -0.0035(16) 0.0101(16) 0.0025(16)
C7 0.0320(18) 0.028(2) 0.0252(16) 0.0001(14) 0.0119(14) 0.0035(15)
C8 0.043(2) 0.033(2) 0.048(2) 0.0052(17) 0.0214(18) -0.0012(18)
C9 0.038(2) 0.052(3) 0.050(2) -0.003(2) 0.0218(18) -0.009(2)
C10 0.032(2) 0.060(3) 0.044(2) -0.009(2) 0.0129(17) 0.002(2)
C11 0.041(2) 0.050(3) 0.049(2) 0.010(2) 0.0106(18) 0.011(2)
C12 0.035(2) 0.038(2) 0.042(2) 0.0066(17) 0.0129(16) 0.0015(17)
C13 0.056(3) 0.079(4) 0.072(3) -0.010(3) 0.032(2) -0.016(3)
C14 0.052(3) 0.038(3) 0.106(4) -0.002(3) 0.028(3) 0.004(2)
C15 0.048(2) 0.052(3) 0.056(3) -0.005(2) 0.0076(19) -0.006(2)
C16 0.050(2) 0.062(3) 0.042(2) -0.010(2) 0.0123(19) -0.013(2)
C17 0.056(3) 0.046(3) 0.049(2) 0.004(2) 0.021(2) -0.003(2)
C18 0.059(3) 0.066(4) 0.064(3) -0.006(3) 0.011(2) 0.030(3)
C19 0.047(2) 0.042(3) 0.050(2) 0.0043(19) 0.0177(18) 0.016(2)
C20 0.046(3) 0.083(4) 0.074(3) 0.020(3) 0.020(2) 0.023(3)
C21 0.045(2) 0.078(4) 0.078(3) 0.018(3) 0.025(2) 0.003(2)
C22 0.052(2) 0.058(3) 0.056(2) 0.012(2) 0.032(2) 0.015(2)

loop_
_atom_type_symbol
_atom_type_description
_atom_type_scat_dispersion_real
_atom_type_scat_dispersion_imag
_atom_type_scat_source
C C 0.0033 0.0016 'International Tables Vol C Tables 4.2.6.8 and 6.1.1.4'
H H 0.0000 0.0000 'International Tables Vol C Tables 4.2.6.8 and 6.1.1.4'
N N 0.0061 0.0033 'International Tables Vol C Tables 4.2.6.8 and 6.1.1.4'
P P 0.1023 0.0942 'International Tables Vol C Tables 4.2.6.8 and 6.1.1.4'
Se Se -0.0929 2.2259 'International Tables Vol C Tables 4.2.6.8 and 6.1.1.4'
Li Li -0.0003 0.0001 'International Tables Vol C Tables 4.2.6.8 and 6.1.1.4'
O O 0.0106 0.0060 'International Tables Vol C Tables 4.2.6.8 and 6.1.1.4'

loop_
_geom_angle_atom_site_label_1
_geom_angle_atom_site_label_2
_geom_angle_atom_site_label_3
_geom_angle
_geom_angle_site_symmetry_1
_geom_angle_site_symmetry_3
_geom_angle_publ_flag
O1 Li1 N2 107.0(3) . . ?
O1 Li1 N1 111.6(3) . . ?
N2 Li1 N1 82.5(2) . . ?
O1 Li1 Se2 99.1(2) . . ?
N2 Li1 Se2 95.1(2) . . ?
N1 Li1 Se2 148.6(3) . . ?
O1 Li1 Se1 98.2(2) . . ?
N2 Li1 Se1 154.6(3) . . ?
N1 Li1 Se1 91.4(2) . . ?
Se2 Li1 Se1 77.38(15) . . ?
C1 P1 C7 101.28(14) . . ?
C1 P1 Se1 109.62(11) . . ?
C7 P1 Se1 110.43(12) . . ?
C1 P1 Se2 109.56(12) . . ?
C7 P1 Se2 109.93(10) . . ?
Se1 P1 Se2 115.13(4) . . ?
P1 Se1 Li1 80.99(13) . . ?
C14 N1 C15 111.7(3) . . ?
C14 N1 C13 107.5(4) . . ?
C15 N1 C13 107.0(3) . . ?
C14 N1 Li1 104.7(3) . . ?
C15 N1 Li1 105.8(3) . . ?
C13 N1 Li1 120.2(3) . . ?
C6 C1 C2 118.5(3) . . ?
C6 C1 P1 121.4(3) . . ?
C2 C1 P1 120.1(3) . . ?
C22 O1 C19 108.2(3) . . ?
C22 O1 Li1 122.5(3) . . ?
C19 O1 Li1 124.0(3) . . ?
P1 Se2 Li1 83.13(12) . . ?
C17 N2 C18 108.8(4) . . ?
C17 N2 C16 108.1(3) . . ?
C18 N2 C16 111.3(3) . . ?
C17 N2 Li1 115.1(3) . . ?
C18 N2 Li1 110.5(3) . . ?
C16 N2 Li1 102.9(3) . . ?
C3 C2 C1 119.6(4) . . ?
C3 C2 H2A 120.2 . . ?
C1 C2 H2A 120.2 . . ?
C4 C3 C2 121.5(4) . . ?
C4 C3 H3A 119.2 . . ?
C2 C3 H3A 119.2 . . ?
C3 C4 C5 119.7(3) . . ?
C3 C4 H4A 120.2 . . ?
C5 C4 H4A 120.2 . . ?
C4 C5 C6 119.9(4) . . ?
C4 C5 H5A 120.0 . . ?
C6 C5 H5A 120.0 . . ?
C1 C6 C5 120.8(4) . . ?
C1 C6 H6A 119.6 . . ?
C5 C6 H6A 119.6 . . ?
C12 C7 C8 118.9(3) . . ?
C12 C7 P1 120.8(3) . . ?
C8 C7 P1 120.3(3) . . ?
C9 C8 C7 120.3(4) . . ?
C9 C8 H8A 119.8 . . ?
C7 C8 H8A 119.8 . . ?
C10 C9 C8 120.4(4) . . ?
C10 C9 H9A 119.8 . . ?
C8 C9 H9A 119.8 . . ?
C9 C10 C11 119.9(4) . . ?
C9 C10 H10A 120.1 . . ?
C11 C10 H10A 120.1 . . ?
C12 C11 C10 120.1(4) . . ?
C12 C11 H11A 120.0 . . ?
C10 C11 H11A 120.0 . . ?
C7 C12 C11 120.4(4) . . ?
C7 C12 H12A 119.8 . . ?
C11 C12 H12A 119.8 . . ?
N1 C13 H13A 109.5 . . ?
N1 C13 H13B 109.5 . . ?
H13A C13 H13B 109.5 . . ?
N1 C13 H13C 109.5 . . ?
H13A C13 H13C 109.5 . . ?
H13B C13 H13C 109.5 . . ?
N1 C14 H14A 109.5 . . ?
N1 C14 H14B 109.5 . . ?
H14A C14 H14B 109.5 . . ?
N1 C14 H14C 109.5 . . ?
H14A C14 H14C 109.5 . . ?
H14B C14 H14C 109.5 . . ?
N1 C15 C16 112.3(3) . . ?
N1 C15 H15A 109.1 . . ?
C16 C15 H15A 109.1 . . ?
N1 C15 H15B 109.1 . . ?
C16 C15 H15B 109.1 . . ?
H15A C15 H15B 107.9 . . ?
N2 C16 C15 113.4(3) . . ?
N2 C16 H16A 108.9 . . ?
C15 C16 H16A 108.9 . . ?
N2 C16 H16B 108.9 . . ?
C15 C16 H16B 108.9 . . ?
H16A C16 H16B 107.7 . . ?
N2 C17 H17A 109.5 . . ?
N2 C17 H17B 109.5 . . ?
H17A C17 H17B 109.5 . . ?
N2 C17 H17C 109.5 . . ?
H17A C17 H17C 109.5 . . ?
H17B C17 H17C 109.5 . . ?
N2 C18 H18A 109.5 . . ?
N2 C18 H18B 109.5 . . ?
H18A C18 H18B 109.5 . . ?
N2 C18 H18C 109.5 . . ?
H18A C18 H18C 109.5 . . ?
H18B C18 H18C 109.5 . . ?
O1 C19 C20 107.4(3) . . ?
O1 C19 H19A 110.2 . . ?
C20 C19 H19A 110.2 . . ?
O1 C19 H19B 110.2 . . ?
C20 C19 H19B 110.2 . . ?
H19A C19 H19B 108.5 . . ?
C19 C20 C21 102.4(4) . . ?
C19 C20 H20A 111.3 . . ?
C21 C20 H20A 111.3 . . ?
C19 C20 H20B 111.3 . . ?
C21 C20 H20B 111.3 . . ?
H20A C20 H20B 109.2 . . ?
C22 C21 C20 102.1(4) . . ?
C22 C21 H21A 111.4 . . ?
C20 C21 H21A 111.4 . . ?
C22 C21 H21B 111.4 . . ?
C20 C21 H21B 111.4 . . ?
H21A C21 H21B 109.2 . . ?
O1 C22 C21 106.0(3) . . ?
O1 C22 H22A 110.5 . . ?
C21 C22 H22A 110.5 . . ?
O1 C22 H22B 110.5 . . ?
C21 C22 H22B 110.5 . . ?
H22A C22 H22B 108.7 . . ?

loop_
_geom_bond_atom_site_label_1
_geom_bond_atom_site_label_2
_geom_bond_distance
_geom_bond_site_symmetry_2
_geom_bond_publ_flag
Li1 O1 2.015(6) . ?
Li1 N2 2.201(7) . ?
Li1 N1 2.244(7) . ?
Li1 Se2 2.848(7) . ?
Li1 Se1 2.940(6) . ?
P1 C1 1.831(3) . ?
P1 C7 1.839(3) . ?
P1 Se1 2.1407(10) . ?
P1 Se2 2.1467(9) . ?
N1 C14 1.443(5) . ?
N1 C15 1.471(5) . ?
N1 C13 1.484(5) . ?
C1 C6 1.384(5) . ?
C1 C2 1.386(5) . ?
O1 C22 1.438(5) . ?
O1 C19 1.445(4) . ?
N2 C17 1.457(4) . ?
N2 C18 1.463(5) . ?
N2 C16 1.476(5) . ?
C2 C3 1.383(5) . ?
C2 H2A 0.9500 . ?
C3 C4 1.356(6) . ?
C3 H3A 0.9500 . ?
C4 C5 1.366(6) . ?
C4 H4A 0.9500 . ?
C5 C6 1.386(5) . ?
C5 H5A 0.9500 . ?
C6 H6A 0.9500 . ?
C7 C12 1.383(5) . ?
C7 C8 1.393(5) . ?
C8 C9 1.379(5) . ?
C8 H8A 0.9500 . ?
C9 C10 1.369(6) . ?
C9 H9A 0.9500 . ?
C10 C11 1.381(6) . ?
C10 H10A 0.9500 . ?
C11 C12 1.383(5) . ?
C11 H11A 0.9500 . ?
C12 H12A 0.9500 . ?
C13 H13A 0.9800 . ?
C13 H13B 0.9800 . ?
C13 H13C 0.9800 . ?
C14 H14A 0.9800 . ?
C14 H14B 0.9800 . ?
C14 H14C 0.9800 . ?
C15 C16 1.492(6) . ?
C15 H15A 0.9900 . ?
C15 H15B 0.9900 . ?
C16 H16A 0.9900 . ?
C16 H16B 0.9900 . ?
C17 H17A 0.9800 . ?
C17 H17B 0.9800 . ?
C17 H17C 0.9800 . ?
C18 H18A 0.9800 . ?
C18 H18B 0.9800 . ?
C18 H18C 0.9800 . ?
C19 C20 1.493(5) . ?
C19 H19A 0.9900 . ?
C19 H19B 0.9900 . ?
C20 C21 1.511(7) . ?
C20 H20A 0.9900 . ?
C20 H20B 0.9900 . ?
C21 C22 1.509(6) . ?
C21 H21A 0.9900 . ?
C21 H21B 0.9900 . ?
C22 H22A 0.9900 . ?
C22 H22B 0.9900 . ?
